data_4069606
loop_
_publ_author_name
'Ren, Shikuo'
'Chan, Hoi-Shan'
'Xie, Zuowei'

_publ_section_title
;
 Reaction of Zirconocene&#x2212;Carboryne Precursor with Alkynes: An
 Efficient Route to Zirconacyclopentenes Incorporating a Carboranyl Unit
;
_journal_issue 14
_journal_name_full Organometallics
_journal_page_first 4106
_journal_paper_doi 10.1021/om9002973
_journal_volume 28
_journal_year 2009
_chemical_formula_sum 'C31.5 H44 B10 O2 Zr'
_chemical_formula_weight 653.99
_chemical_name_systematic
; 
 ? 
;
_space_group_IT_number 2
_symmetry_cell_setting triclinic
_symmetry_space_group_name_Hall '-P 1'
_symmetry_space_group_name_H-M 'P -1'
_atom_sites_solution_hydrogens geom
_atom_sites_solution_primary direct
_atom_sites_solution_secondary difmap
_audit_creation_method SHELXL-97
_cell_angle_alpha 91.381(6)
_cell_angle_beta 107.330(6)
_cell_angle_gamma 91.195(5)
_cell_formula_units_Z 2
_cell_length_a 10.468(3)
_cell_length_b 13.040(4)
_cell_length_c 14.143(5)
_cell_measurement_temperature 293(2)
_cell_volume 1841.6(10)
_computing_cell_refinement 'BRUKER SMART CCD DIFFRACTOMETER'
_computing_data_collection 'BRUKER SMART CCD DIFFRACTOMETER'
_computing_data_reduction 'BRUKER SMART CCD DIFFRACTOMETER'
_computing_molecular_graphics 'SIEMENS SHELXTL'
_computing_publication_material 'SIEMENS SHELXTL'
_computing_structure_refinement 'SHELXL-97 (Sheldrick, 1997)'
_computing_structure_solution 'SHELXS-97 (Sheldrick, 1990)'
_diffrn_ambient_temperature 293(2)
_diffrn_measured_fraction_theta_full 0.994
_diffrn_measured_fraction_theta_max 0.994
_diffrn_measurement_device_type 'BRUKER SMART CCD DIFFRACTOMETER'
_diffrn_measurement_method 'OMEGA SCAN'
_diffrn_radiation_monochromator graphite
_diffrn_radiation_source 'fine-focus sealed tube'
_diffrn_radiation_type MoK\a
_diffrn_radiation_wavelength 0.71073
_diffrn_reflns_av_R_equivalents 0.0382
_diffrn_reflns_av_sigmaI/netI 0.0705
_diffrn_reflns_limit_h_max 12
_diffrn_reflns_limit_h_min -12
_diffrn_reflns_limit_k_max 15
_diffrn_reflns_limit_k_min -14
_diffrn_reflns_limit_l_max 16
_diffrn_reflns_limit_l_min -15
_diffrn_reflns_number 10074
_diffrn_reflns_theta_full 25.00
_diffrn_reflns_theta_max 25.00
_diffrn_reflns_theta_min 1.51
_exptl_absorpt_coefficient_mu 0.325
_exptl_absorpt_correction_T_max 1.0000
_exptl_absorpt_correction_T_min 0.348179
_exptl_absorpt_correction_type SADABS
_exptl_crystal_colour yellow
_exptl_crystal_density_diffrn 1.179
_exptl_crystal_density_method 'not measured'
_exptl_crystal_description block
_exptl_crystal_F_000 678
_exptl_crystal_size_max 0.40
_exptl_crystal_size_mid 0.30
_exptl_crystal_size_min 0.20
_platon_squeeze_details
;
;
_refine_diff_density_max 1.280
_refine_diff_density_min -0.860
_refine_diff_density_rms 0.090
_refine_ls_extinction_method none
_refine_ls_goodness_of_fit_ref 1.052
_refine_ls_hydrogen_treatment riding
_refine_ls_matrix_type full
_refine_ls_number_parameters 415
_refine_ls_number_reflns 6447
_refine_ls_number_restraints 0
_refine_ls_restrained_S_all 1.052
_refine_ls_R_factor_all 0.0755
_refine_ls_R_factor_gt 0.0581
_refine_ls_shift/su_max 0.007
_refine_ls_shift/su_mean 0.000
_refine_ls_structure_factor_coef Fsqd
_refine_ls_weighting_details 'calc w=1/[\s^2^(Fo^2^)+(0.0987P)^2^+0.0000P] where P=(Fo^2^+2Fc^2^)/3'
_refine_ls_weighting_scheme calc
_refine_ls_wR_factor_gt 0.1502
_refine_ls_wR_factor_ref 0.1619
_reflns_number_gt 5077
_reflns_number_total 6447
_reflns_threshold_expression >2sigma(I)
_cod_data_source_file om9002973_si_001.cif
_cod_data_source_block 5m
_cod_depositor_comments
;
The following automatic conversions were performed:

'_symmetry_cell_setting' value 'Triclinic' changed to 'triclinic'
according to /home/saulius/struct/CIF-dictionaries/cif_core.dic
dictionary named 'cif_core.dic' version 2.4.2 from 2011-04-26.

Automatic conversion script
Id: cif_fix_values 1715 2011-07-08 13:25:40Z adriana 
;
_cod_original_cell_volume 1841.7(10)
_cod_original_sg_symbol_H-M P-1
_cod_original_formula_sum 'C31.50 H44 B10 O2 Zr'
_cod_database_code 4069606

loop_
_symmetry_equiv_pos_as_xyz
'x, y, z'
'-x, -y, -z'

loop_
_atom_site_label
_atom_site_type_symbol
_atom_site_fract_x
_atom_site_fract_y
_atom_site_fract_z
_atom_site_U_iso_or_equiv
_atom_site_adp_type
_atom_site_occupancy
_atom_site_symmetry_multiplicity
_atom_site_calc_flag
_atom_site_refinement_flags
Zr1 Zr 0.15322(3) 0.24504(3) 0.37454(3) 0.03173(16) Uani 1 1 d .
C1 C 0.4810(3) 0.2475(3) 0.4965(3) 0.0327(8) Uani 1 1 d .
C2 C 0.3824(3) 0.2452(3) 0.3781(3) 0.0336(8) Uani 1 1 d .
C11 C 0.4051(4) 0.2495(3) 0.5720(3) 0.0337(8) Uani 1 1 d .
C12 C 0.4888(4) 0.2508(3) 0.6785(3) 0.0500(11) Uani 1 1 d .
H12A H 0.5730 0.2188 0.6825 0.060 Uiso 1 1 calc R
H12B H 0.4432 0.2094 0.7153 0.060 Uiso 1 1 calc R
C13 C 0.5186(5) 0.3571(4) 0.7282(4) 0.0740(16) Uani 1 1 d .
H13A H 0.5341 0.4059 0.6818 0.089 Uiso 1 1 calc R
H13B H 0.4427 0.3792 0.7487 0.089 Uiso 1 1 calc R
C14 C 0.6408(7) 0.3535(6) 0.8171(6) 0.125(3) Uani 1 1 d .
H14A H 0.6281 0.3017 0.8618 0.150 Uiso 1 1 calc R
H14B H 0.7185 0.3367 0.7966 0.150 Uiso 1 1 calc R
C15 C 0.7951(9) 0.4737(7) 0.9391(6) 0.125(3) Uani 1 1 d .
H15A H 0.8635 0.4733 0.9044 0.150 Uiso 1 1 calc R
C16 C 0.7980(11) 0.5772(7) 0.9913(7) 0.135(3) Uani 1 1 d .
H16A H 0.8857 0.5900 1.0386 0.162 Uiso 1 1 calc R
H16B H 0.7826 0.6307 0.9430 0.162 Uiso 1 1 calc R
C17 C 0.6982(9) 0.5808(7) 1.0419(7) 0.133(4) Uani 1 1 d .
H17A H 0.6099 0.5823 0.9941 0.160 Uiso 1 1 calc R
H17B H 0.7117 0.6425 1.0838 0.160 Uiso 1 1 calc R
C18 C 0.7083(10) 0.4881(8) 1.1036(9) 0.158(4) Uani 1 1 d .
H18A H 0.7893 0.4938 1.1593 0.190 Uiso 1 1 calc R
H18B H 0.6325 0.4843 1.1296 0.190 Uiso 1 1 calc R
C19 C 0.7107(10) 0.3940(7) 1.0442(9) 0.143(4) Uani 1 1 d .
H19A H 0.7203 0.3353 1.0863 0.172 Uiso 1 1 calc R
H19B H 0.6260 0.3855 0.9923 0.172 Uiso 1 1 calc R
C20 C 0.2705(4) 0.2505(3) 0.5402(3) 0.0326(8) Uani 1 1 d .
C21 C 0.1915(4) 0.2524(3) 0.6126(3) 0.0352(9) Uani 1 1 d .
C22 C 0.1544(5) 0.1625(3) 0.6495(3) 0.0506(11) Uani 1 1 d .
H22A H 0.1845 0.1002 0.6323 0.061 Uiso 1 1 calc R
C23 C 0.0749(5) 0.1634(4) 0.7105(4) 0.0621(13) Uani 1 1 d .
H23A H 0.0537 0.1022 0.7355 0.074 Uiso 1 1 calc R
C24 C 0.0266(5) 0.2526(4) 0.7349(4) 0.0630(13) Uani 1 1 d .
H24A H -0.0295 0.2525 0.7750 0.076 Uiso 1 1 calc R
C25 C 0.0607(5) 0.3420(4) 0.7002(4) 0.0621(13) Uani 1 1 d .
H25A H 0.0287 0.4035 0.7174 0.075 Uiso 1 1 calc R
C26 C 0.1421(4) 0.3423(3) 0.6403(3) 0.0482(10) Uani 1 1 d .
H26A H 0.1648 0.4044 0.6176 0.058 Uiso 1 1 calc R
C27 C 0.1469(4) 0.4352(3) 0.4042(3) 0.0435(10) Uani 1 1 d .
H27A H 0.2071 0.4746 0.4604 0.052 Uiso 1 1 calc R
C28 C 0.0212(4) 0.3962(3) 0.4002(4) 0.0494(11) Uani 1 1 d .
H28A H -0.0224 0.4041 0.4523 0.059 Uiso 1 1 calc R
C29 C -0.0399(4) 0.3596(3) 0.3041(4) 0.0530(12) Uani 1 1 d .
H29A H -0.1339 0.3368 0.2773 0.064 Uiso 1 1 calc R
C30 C 0.0492(4) 0.3735(3) 0.2487(3) 0.0521(11) Uani 1 1 d .
H30A H 0.0278 0.3635 0.1767 0.063 Uiso 1 1 calc R
C31 C 0.1662(4) 0.4218(3) 0.3114(3) 0.0458(10) Uani 1 1 d .
H31A H 0.2404 0.4511 0.2909 0.055 Uiso 1 1 calc R
C32 C 0.1396(4) 0.0575(3) 0.4084(3) 0.0428(10) Uani 1 1 d .
H32A H 0.1993 0.0228 0.4646 0.051 Uiso 1 1 calc R
C33 C 0.0161(4) 0.0961(3) 0.4051(4) 0.0469(11) Uani 1 1 d .
H33A H -0.0256 0.0930 0.4585 0.056 Uiso 1 1 calc R
C34 C -0.0462(4) 0.1246(3) 0.3100(4) 0.0506(11) Uani 1 1 d .
H34A H -0.1394 0.1451 0.2847 0.061 Uiso 1 1 calc R
C35 C 0.0387(5) 0.1057(3) 0.2524(3) 0.0516(11) Uani 1 1 d .
H35A H 0.0146 0.1097 0.1802 0.062 Uiso 1 1 calc R
C36 C 0.1557(4) 0.0627(3) 0.3137(3) 0.0446(10) Uani 1 1 d .
H36A H 0.2269 0.0316 0.2919 0.054 Uiso 1 1 calc R
B3 B 0.4751(4) 0.3562(3) 0.4288(3) 0.0373(10) Uani 1 1 d .
H3 H 0.4293 0.4279 0.4428 0.045 Uiso 1 1 calc R
B4 B 0.6290(4) 0.3155(4) 0.5106(4) 0.0413(11) Uani 1 1 d .
H4 H 0.6830 0.3608 0.5777 0.050 Uiso 1 1 calc R
B5 B 0.6242(4) 0.1793(4) 0.5088(4) 0.0427(11) Uani 1 1 d .
H5 H 0.6751 0.1362 0.5746 0.051 Uiso 1 1 calc R
B6 B 0.4687(4) 0.1356(3) 0.4276(4) 0.0403(11) Uani 1 1 d .
H6 H 0.4189 0.0647 0.4410 0.048 Uiso 1 1 calc R
B7 B 0.4638(4) 0.3106(4) 0.3077(4) 0.0410(11) Uani 1 1 d .
H7 H 0.4106 0.3528 0.2418 0.049 Uiso 1 1 calc R
B8 B 0.6213(5) 0.3554(4) 0.3902(4) 0.0497(13) Uani 1 1 d .
H8 H 0.6708 0.4269 0.3779 0.060 Uiso 1 1 calc R
B9 B 0.7144(5) 0.2464(4) 0.4408(4) 0.0488(12) Uani 1 1 d .
H9 H 0.8244 0.2469 0.4621 0.059 Uiso 1 1 calc R
B10 B 0.6139(5) 0.1349(4) 0.3869(4) 0.0480(12) Uani 1 1 d .
H10 H 0.6587 0.0631 0.3721 0.058 Uiso 1 1 calc R
B11 B 0.4599(5) 0.1755(4) 0.3072(4) 0.0442(11) Uani 1 1 d .
H11 H 0.4038 0.1297 0.2410 0.053 Uiso 1 1 calc R
B12 B 0.6125(5) 0.2439(4) 0.3144(4) 0.0512(13) Uani 1 1 d .
H12 H 0.6570 0.2429 0.2530 0.061 Uiso 1 1 calc R
O1 O 0.6600(5) 0.4547(4) 0.8665(4) 0.138(2) Uani 1 1 d .
O2 O 0.8140(5) 0.3963(4) 1.0017(4) 0.1064(16) Uani 1 1 d .
C38 C 0.5407(13) 0.0540(13) 0.0740(9) 0.143(4) Uani 1 1 d .
C40 C 0.4084(15) 0.1252(14) -0.0834(14) 0.184(5) Uani 1 1 d .
C41 C 0.394(3) 0.030(2) -0.1274(16) 0.151(8) Uani 0.50 1 d P
C39 C 0.475(3) 0.144(2) 0.015(2) 0.145(7) Uani 0.50 1 d P
C37 C 0.526(2) -0.039(3) 0.027(2) 0.151(9) Uani 0.50 1 d P

loop_
_atom_site_aniso_label
_atom_site_aniso_U_11
_atom_site_aniso_U_22
_atom_site_aniso_U_33
_atom_site_aniso_U_23
_atom_site_aniso_U_13
_atom_site_aniso_U_12
Zr1 0.0257(2) 0.0295(2) 0.0398(2) 0.00143(15) 0.00943(16) 0.00096(14)
C1 0.0256(18) 0.033(2) 0.038(2) 0.0000(16) 0.0067(16) 0.0040(15)
C2 0.0306(19) 0.032(2) 0.040(2) 0.0042(16) 0.0128(16) 0.0018(15)
C11 0.038(2) 0.0260(19) 0.037(2) 0.0041(15) 0.0105(17) 0.0032(15)
C12 0.046(2) 0.059(3) 0.044(2) 0.001(2) 0.010(2) 0.005(2)
C13 0.061(3) 0.083(4) 0.063(3) -0.024(3) -0.003(3) 0.013(3)
C14 0.099(5) 0.121(6) 0.109(5) -0.062(5) -0.038(4) 0.037(4)
C15 0.139(7) 0.123(7) 0.091(5) -0.005(5) -0.001(5) 0.036(6)
C16 0.152(8) 0.096(6) 0.125(7) 0.008(5) -0.008(6) 0.008(6)
C17 0.114(6) 0.115(7) 0.132(7) -0.052(6) -0.023(6) 0.046(5)
C18 0.149(8) 0.138(9) 0.192(11) -0.005(8) 0.055(8) 0.048(7)
C19 0.108(7) 0.116(7) 0.184(10) -0.017(7) 0.011(7) 0.012(6)
C20 0.0328(19) 0.0273(19) 0.039(2) 0.0002(16) 0.0133(17) 0.0009(15)
C21 0.035(2) 0.038(2) 0.033(2) -0.0018(16) 0.0103(16) -0.0009(16)
C22 0.071(3) 0.036(2) 0.051(3) 0.0000(19) 0.028(2) 0.000(2)
C23 0.084(4) 0.056(3) 0.059(3) -0.001(2) 0.042(3) -0.021(3)
C24 0.064(3) 0.074(4) 0.064(3) -0.003(3) 0.040(3) 0.001(3)
C25 0.077(3) 0.060(3) 0.062(3) 0.006(2) 0.037(3) 0.025(3)
C26 0.064(3) 0.039(2) 0.051(3) 0.0068(19) 0.030(2) 0.009(2)
C27 0.042(2) 0.026(2) 0.061(3) 0.0067(18) 0.011(2) 0.0035(17)
C28 0.046(2) 0.038(2) 0.071(3) 0.007(2) 0.026(2) 0.0146(19)
C29 0.029(2) 0.043(2) 0.084(4) 0.015(2) 0.010(2) 0.0076(18)
C30 0.051(3) 0.048(3) 0.050(3) 0.015(2) 0.001(2) 0.011(2)
C31 0.038(2) 0.035(2) 0.066(3) 0.014(2) 0.018(2) 0.0025(17)
C32 0.042(2) 0.026(2) 0.056(3) 0.0030(18) 0.010(2) -0.0021(17)
C33 0.041(2) 0.041(2) 0.064(3) -0.001(2) 0.024(2) -0.0084(19)
C34 0.030(2) 0.040(2) 0.078(3) -0.005(2) 0.011(2) -0.0079(18)
C35 0.057(3) 0.048(3) 0.042(2) -0.010(2) 0.003(2) -0.012(2)
C36 0.045(2) 0.031(2) 0.060(3) -0.0150(19) 0.021(2) -0.0009(17)
B3 0.031(2) 0.036(2) 0.046(3) 0.003(2) 0.012(2) -0.0026(18)
B4 0.027(2) 0.043(3) 0.050(3) 0.001(2) 0.006(2) -0.0029(19)
B5 0.030(2) 0.042(3) 0.056(3) 0.001(2) 0.010(2) 0.0038(19)
B6 0.034(2) 0.035(2) 0.052(3) -0.003(2) 0.012(2) 0.0054(19)
B7 0.031(2) 0.051(3) 0.043(3) 0.002(2) 0.014(2) -0.002(2)
B8 0.034(2) 0.048(3) 0.071(4) 0.001(2) 0.021(2) -0.008(2)
B9 0.029(2) 0.053(3) 0.065(3) 0.003(3) 0.014(2) 0.001(2)
B10 0.036(2) 0.049(3) 0.062(3) -0.003(2) 0.019(2) 0.010(2)
B11 0.034(2) 0.052(3) 0.048(3) -0.006(2) 0.017(2) 0.004(2)
B12 0.040(3) 0.067(3) 0.055(3) -0.006(3) 0.026(2) -0.001(2)
O1 0.127(4) 0.120(4) 0.111(4) -0.049(3) -0.048(3) 0.039(3)
O2 0.101(4) 0.103(4) 0.081(3) -0.010(3) -0.025(3) 0.032(3)
C38 0.158(9) 0.176(11) 0.108(9) -0.047(9) 0.065(7) -0.035(9)
C40 0.180(12) 0.208(15) 0.189(14) 0.070(12) 0.085(11) 0.046(11)
C41 0.21(2) 0.134(18) 0.100(15) 0.018(14) 0.035(14) 0.022(17)
C39 0.17(2) 0.15(2) 0.128(18) -0.010(16) 0.058(16) -0.013(16)
C37 0.132(17) 0.21(3) 0.15(2) 0.107(18) 0.091(17) 0.052(18)

loop_
_atom_type_symbol
_atom_type_description
_atom_type_scat_dispersion_real
_atom_type_scat_dispersion_imag
_atom_type_scat_source
C C 0.0033 0.0016 'International Tables Vol C Tables 4.2.6.8 and 6.1.1.4'
H H 0.0000 0.0000 'International Tables Vol C Tables 4.2.6.8 and 6.1.1.4'
B B 0.0013 0.0007 'International Tables Vol C Tables 4.2.6.8 and 6.1.1.4'
O O 0.0106 0.0060 'International Tables Vol C Tables 4.2.6.8 and 6.1.1.4'
Zr Zr -2.9673 0.5597 'International Tables Vol C Tables 4.2.6.8 and 6.1.1.4'

loop_
_geom_angle_atom_site_label_1
_geom_angle_atom_site_label_2
_geom_angle_atom_site_label_3
_geom_angle
_geom_angle_site_symmetry_1
_geom_angle_site_symmetry_3
C20 Zr1 C2 75.53(13) . .
C20 Zr1 C30 135.79(14) . .
C2 Zr1 C30 104.55(14) . .
C20 Zr1 C35 134.55(14) . .
C2 Zr1 C35 105.80(14) . .
C30 Zr1 C35 88.79(16) . .
C20 Zr1 C31 107.33(14) . .
C2 Zr1 C31 82.26(13) . .
C30 Zr1 C31 32.63(14) . .
C35 Zr1 C31 117.95(15) . .
C20 Zr1 C28 90.35(14) . .
C2 Zr1 C28 127.35(13) . .
C30 Zr1 C28 53.69(16) . .
C35 Zr1 C28 118.94(16) . .
C31 Zr1 C28 53.65(15) . .
C20 Zr1 C27 82.35(13) . .
C2 Zr1 C27 95.33(13) . .
C30 Zr1 C27 53.46(15) . .
C35 Zr1 C27 140.68(14) . .
C31 Zr1 C27 32.25(14) . .
C28 Zr1 C27 32.05(14) . .
C20 Zr1 C36 106.72(13) . .
C2 Zr1 C36 82.82(13) . .
C30 Zr1 C36 117.24(15) . .
C35 Zr1 C36 32.67(14) . .
C31 Zr1 C36 137.78(15) . .
C28 Zr1 C36 148.86(14) . .
C27 Zr1 C36 169.84(14) . .
C20 Zr1 C33 88.86(14) . .
C2 Zr1 C33 127.11(13) . .
C30 Zr1 C33 120.45(15) . .
C35 Zr1 C33 53.30(15) . .
C31 Zr1 C33 149.86(14) . .
C28 Zr1 C33 102.39(14) . .
C27 Zr1 C33 132.81(14) . .
C36 Zr1 C33 53.53(14) . .
C20 Zr1 C29 121.95(15) . .
C2 Zr1 C29 134.93(13) . .
C30 Zr1 C29 32.40(15) . .
C35 Zr1 C29 89.87(16) . .
C31 Zr1 C29 53.56(13) . .
C28 Zr1 C29 32.05(15) . .
C27 Zr1 C29 52.90(14) . .
C36 Zr1 C29 122.44(15) . .
C33 Zr1 C29 96.33(14) . .
C20 Zr1 C32 81.06(13) . .
C2 Zr1 C32 95.16(13) . .
C30 Zr1 C32 141.27(14) . .
C35 Zr1 C32 53.49(15) . .
C31 Zr1 C32 170.13(14) . .
C28 Zr1 C32 133.00(14) . .
C27 Zr1 C32 157.47(15) . .
C36 Zr1 C32 32.40(14) . .
C33 Zr1 C32 32.01(13) . .
C29 Zr1 C32 126.70(13) . .
C20 Zr1 C34 120.06(15) . .
C2 Zr1 C34 135.76(14) . .
C30 Zr1 C34 91.19(15) . .
C35 Zr1 C34 32.29(15) . .
C31 Zr1 C34 123.58(14) . .
C28 Zr1 C34 95.40(15) . .
C27 Zr1 C34 126.14(14) . .
C36 Zr1 C34 53.56(14) . .
C33 Zr1 C34 31.71(15) . .
C29 Zr1 C34 75.25(15) . .
C32 Zr1 C34 52.85(14) . .
C11 C1 C2 114.1(3) . .
C11 C1 B6 116.4(3) . .
C2 C1 B6 62.1(2) . .
C11 C1 B3 116.5(3) . .
C2 C1 B3 61.4(2) . .
B6 C1 B3 113.5(3) . .
C11 C1 B4 123.9(3) . .
C2 C1 B4 111.6(3) . .
B6 C1 B4 112.9(3) . .
B3 C1 B4 62.2(2) . .
C11 C1 B5 124.0(3) . .
C2 C1 B5 111.4(3) . .
B6 C1 B5 61.6(2) . .
B3 C1 B5 113.0(3) . .
B4 C1 B5 61.9(3) . .
C1 C2 B7 108.8(3) . .
C1 C2 B11 108.3(3) . .
B7 C2 B11 61.6(3) . .
C1 C2 B3 60.3(2) . .
B7 C2 B3 61.5(2) . .
B11 C2 B3 111.3(3) . .
C1 C2 B6 59.9(2) . .
B7 C2 B6 111.3(3) . .
B11 C2 B6 61.2(3) . .
B3 C2 B6 110.8(3) . .
C1 C2 Zr1 109.6(2) . .
B7 C2 Zr1 130.3(2) . .
B11 C2 Zr1 130.1(2) . .
B3 C2 Zr1 115.2(2) . .
B6 C2 Zr1 114.8(2) . .
C20 C11 C12 125.3(4) . .
C20 C11 C1 118.9(3) . .
C12 C11 C1 115.9(3) . .
C11 C12 C13 114.7(4) . .
C14 C13 C12 109.3(5) . .
O1 C14 C13 107.4(5) . .
O2 C15 O1 106.1(7) . .
O2 C15 C16 112.3(7) . .
O1 C15 C16 109.0(7) . .
C17 C16 C15 111.3(8) . .
C16 C17 C18 109.1(7) . .
C19 C18 C17 110.6(9) . .
O2 C19 C18 112.5(8) . .
C11 C20 C21 120.6(3) . .
C11 C20 Zr1 122.0(3) . .
C21 C20 Zr1 117.4(2) . .
C26 C21 C22 116.2(4) . .
C26 C21 C20 122.1(3) . .
C22 C21 C20 121.5(3) . .
C23 C22 C21 121.6(4) . .
C24 C23 C22 120.7(4) . .
C23 C24 C25 119.4(4) . .
C24 C25 C26 120.5(4) . .
C25 C26 C21 121.6(4) . .
C28 C27 C31 109.1(4) . .
C28 C27 Zr1 74.0(2) . .
C31 C27 Zr1 73.8(2) . .
C27 C28 C29 107.6(4) . .
C27 C28 Zr1 74.0(2) . .
C29 C28 Zr1 74.0(2) . .
C28 C29 C30 108.6(4) . .
C28 C29 Zr1 73.9(2) . .
C30 C29 Zr1 73.1(2) . .
C29 C30 C31 107.6(4) . .
C29 C30 Zr1 74.5(2) . .
C31 C30 Zr1 74.2(2) . .
C27 C31 C30 107.1(4) . .
C27 C31 Zr1 74.0(2) . .
C30 C31 Zr1 73.2(2) . .
C33 C32 C36 108.5(4) . .
C33 C32 Zr1 74.0(2) . .
C36 C32 Zr1 73.8(2) . .
C34 C33 C32 108.4(4) . .
C34 C33 Zr1 74.2(2) . .
C32 C33 Zr1 74.0(2) . .
C33 C34 C35 108.6(4) . .
C33 C34 Zr1 74.1(2) . .
C35 C34 Zr1 73.3(2) . .
C34 C35 C36 107.7(4) . .
C34 C35 Zr1 74.4(2) . .
C36 C35 Zr1 74.2(2) . .
C32 C36 C35 106.7(4) . .
C32 C36 Zr1 73.8(2) . .
C35 C36 Zr1 73.2(2) . .
C1 B3 C2 58.2(2) . .
C1 B3 B7 105.0(3) . .
C2 B3 B7 58.7(2) . .
C1 B3 B8 105.5(3) . .
C2 B3 B8 106.6(3) . .
B7 B3 B8 60.7(3) . .
C1 B3 B4 59.0(2) . .
C2 B3 B4 106.4(3) . .
B7 B3 B4 108.1(3) . .
B8 B3 B4 59.9(3) . .
C1 B4 B9 105.9(3) . .
C1 B4 B8 105.3(3) . .
B9 B4 B8 60.6(3) . .
C1 B4 B5 59.1(2) . .
B9 B4 B5 60.0(3) . .
B8 B4 B5 108.1(4) . .
C1 B4 B3 58.8(2) . .
B9 B4 B3 108.5(3) . .
B8 B4 B3 59.8(3) . .
B5 B4 B3 107.9(3) . .
C1 B5 B6 58.9(2) . .
C1 B5 B9 105.6(3) . .
B6 B5 B9 109.2(4) . .
C1 B5 B4 59.1(2) . .
B6 B5 B4 108.4(3) . .
B9 B5 B4 59.6(3) . .
C1 B5 B10 105.4(3) . .
B6 B5 B10 60.3(3) . .
B9 B5 B10 60.7(3) . .
B4 B5 B10 108.0(4) . .
C1 B6 C2 58.1(2) . .
C1 B6 B5 59.4(2) . .
C2 B6 B5 106.5(3) . .
C1 B6 B11 104.7(3) . .
C2 B6 B11 58.5(2) . .
B5 B6 B11 107.9(3) . .
C1 B6 B10 105.7(3) . .
C2 B6 B10 105.7(3) . .
B5 B6 B10 60.2(3) . .
B11 B6 B10 59.8(3) . .
C2 B7 B11 59.2(2) . .
C2 B7 B3 59.8(2) . .
B11 B7 B3 108.0(3) . .
C2 B7 B12 106.9(3) . .
B11 B7 B12 60.7(3) . .
B3 B7 B12 107.6(3) . .
C2 B7 B8 106.7(3) . .
B11 B7 B8 108.1(3) . .
B3 B7 B8 59.7(3) . .
B12 B7 B8 59.5(3) . .
B12 B8 B3 107.9(3) . .
B12 B8 B4 107.7(4) . .
B3 B8 B4 60.3(3) . .
B12 B8 B9 60.4(3) . .
B3 B8 B9 108.0(3) . .
B4 B8 B9 59.4(3) . .
B12 B8 B7 60.0(3) . .
B3 B8 B7 59.6(3) . .
B4 B8 B7 107.6(3) . .
B9 B8 B7 108.1(4) . .
B4 B9 B5 60.3(3) . .
B4 B9 B8 60.0(3) . .
B5 B9 B8 107.9(3) . .
B4 B9 B12 107.5(3) . .
B5 B9 B12 107.3(3) . .
B8 B9 B12 59.5(3) . .
B4 B9 B10 107.9(3) . .
B5 B9 B10 59.9(3) . .
B8 B9 B10 107.1(3) . .
B12 B9 B10 59.3(3) . .
B11 B10 B12 60.7(3) . .
B11 B10 B5 107.3(3) . .
B12 B10 B5 107.7(4) . .
B11 B10 B6 59.9(3) . .
B12 B10 B6 108.4(3) . .
B5 B10 B6 59.5(3) . .
B11 B10 B9 108.4(4) . .
B12 B10 B9 60.3(3) . .
B5 B10 B9 59.4(3) . .
B6 B10 B9 107.5(3) . .
C2 B11 B7 59.2(2) . .
C2 B11 B10 107.5(3) . .
B7 B11 B10 108.4(3) . .
C2 B11 B6 60.3(2) . .
B7 B11 B6 108.7(3) . .
B10 B11 B6 60.3(3) . .
C2 B11 B12 106.5(3) . .
B7 B11 B12 60.1(3) . .
B10 B11 B12 59.7(3) . .
B6 B11 B12 108.0(3) . .
B10 B12 B8 108.5(4) . .
B10 B12 B7 107.6(3) . .
B8 B12 B7 60.5(3) . .
B10 B12 B9 60.4(3) . .
B8 B12 B9 60.1(3) . .
B7 B12 B9 108.3(4) . .
B10 B12 B11 59.6(3) . .
B8 B12 B11 107.7(3) . .
B7 B12 B11 59.2(3) . .
B9 B12 B11 107.7(4) . .
C14 O1 C15 114.3(5) . .
C15 O2 C19 108.6(7) . .
C37 C38 C37 57.5(17) . 2_655
C37 C38 C41 61.4(15) . 2_655
C37 C38 C41 119(2) 2_655 2_655
C37 C38 C39 118.4(16) . .
C37 C38 C39 61.0(17) 2_655 .
C41 C38 C39 178.2(17) 2_655 .
C41 C40 C39 123.1(19) . .
C41 C40 C37 60.1(19) . 2_655
C39 C40 C37 63.2(19) . 2_655
C40 C41 C38 120.3(18) . 2_655
C40 C41 C37 63.0(18) . 2_655
C38 C41 C37 57.3(16) 2_655 2_655
C40 C39 C37 60.9(14) . 2_655
C40 C39 C38 116.8(19) . .
C37 C39 C38 55.9(15) 2_655 .
C37 C37 C38 63(3) 2_655 .
C37 C37 C38 59(2) 2_655 2_655
C38 C37 C38 122.5(17) . 2_655
C37 C37 C41 124(5) 2_655 2_655
C38 C37 C41 61(2) . 2_655
C38 C37 C41 174(2) 2_655 2_655
C37 C37 C40 176(2) 2_655 2_655
C38 C37 C40 118(3) . 2_655
C38 C37 C40 119(3) 2_655 2_655
C41 C37 C40 57.0(14) 2_655 2_655
C37 C37 C39 122(4) 2_655 2_655
C38 C37 C39 174(3) . 2_655
C38 C37 C39 63(2) 2_655 2_655
C41 C37 C39 113(2) 2_655 2_655
C40 C37 C39 56.0(17) 2_655 2_655

loop_
_geom_bond_atom_site_label_1
_geom_bond_atom_site_label_2
_geom_bond_distance
_geom_bond_site_symmetry_2
Zr1 C20 2.297(4) .
Zr1 C2 2.385(4) .
Zr1 C30 2.495(4) .
Zr1 C35 2.499(4) .
Zr1 C31 2.508(4) .
Zr1 C28 2.511(4) .
Zr1 C27 2.511(4) .
Zr1 C36 2.512(4) .
Zr1 C33 2.512(4) .
Zr1 C29 2.512(4) .
Zr1 C32 2.513(4) .
Zr1 C34 2.513(4) .
C1 C11 1.509(5) .
C1 C2 1.684(5) .
C1 B6 1.717(6) .
C1 B3 1.721(6) .
C1 B4 1.725(6) .
C1 B5 1.725(6) .
C2 B7 1.721(6) .
C2 B11 1.721(6) .
C2 B3 1.740(6) .
C2 B6 1.754(6) .
C11 C20 1.345(5) .
C11 C12 1.499(5) .
C12 C13 1.523(7) .
C13 C14 1.505(7) .
C14 O1 1.460(8) .
C15 O2 1.338(9) .
C15 O1 1.491(9) .
C15 C16 1.518(11) .
C16 C17 1.432(12) .
C17 C18 1.495(13) .
C18 C19 1.475(13) .
C19 O2 1.385(11) .
C20 C21 1.496(5) .
C21 C26 1.386(6) .
C21 C22 1.389(6) .
C22 C23 1.365(6) .
C23 C24 1.355(7) .
C24 C25 1.357(7) .
C25 C26 1.369(6) .
C27 C28 1.386(6) .
C27 C31 1.394(6) .
C28 C29 1.386(7) .
C29 C30 1.397(6) .
C30 C31 1.406(6) .
C32 C33 1.385(6) .
C32 C36 1.402(6) .
C33 C34 1.373(6) .
C34 C35 1.394(6) .
C35 C36 1.409(6) .
B3 B7 1.769(7) .
B3 B8 1.771(6) .
B3 B4 1.780(6) .
B4 B9 1.761(7) .
B4 B8 1.773(8) .
B4 B5 1.774(7) .
B5 B6 1.763(6) .
B5 B9 1.768(7) .
B5 B10 1.777(7) .
B6 B11 1.770(7) .
B6 B10 1.778(7) .
B7 B11 1.761(7) .
B7 B12 1.779(7) .
B7 B8 1.788(7) .
B8 B12 1.770(8) .
B8 B9 1.782(7) .
B9 B12 1.787(8) .
B9 B10 1.791(7) .
B10 B11 1.769(7) .
B10 B12 1.770(8) .
B11 B12 1.788(7) .
C38 C37 1.35(4) .
C38 C37 1.40(3) 2_655
C38 C41 1.41(3) 2_655
C38 C39 1.51(3) .
C40 C41 1.36(3) .
C40 C39 1.38(2) .
C40 C37 1.45(2) 2_655
C41 C38 1.41(3) 2_655
C41 C37 1.41(4) 2_655
C39 C37 1.48(4) 2_655
C37 C37 1.33(4) 2_655
C37 C38 1.40(3) 2_655
C37 C41 1.41(4) 2_655
C37 C40 1.45(2) 2_655
C37 C39 1.48(4) 2_655

loop_
_platon_squeeze_void_nr
_platon_squeeze_void_average_x
_platon_squeeze_void_average_y
_platon_squeeze_void_average_z
_platon_squeeze_void_volume
_platon_squeeze_void_count_electrons
1 0.000 0.000 0.000 245.7 48.8
